data_4036656
loop_
_publ_author_name
'Servalli, Marco'
'Trapp, Nils'
'W\"orle, Michael'
'Kl\"arner, Frank-Gerrit'

_publ_section_title
;
 Anthraphane: An Anthracene-Based, Propeller-Shaped D(3h)-Symmetric
 Hydrocarbon Cyclophane and Its Layered Single Crystal Structures.
;
_journal_issue 6
_journal_name_full 'The Journal of organic chemistry'
_journal_page_first 2572
_journal_page_last 2580
_journal_paper_doi 10.1021/acs.joc.6b00209
_journal_volume 81
_journal_year 2016
_chemical_formula_moiety 'C66 H30, C7 H8 O'
_chemical_formula_sum 'C73 H38 O'
_chemical_formula_weight 931.03
_space_group_crystal_system triclinic
_space_group_IT_number 2
_space_group_name_Hall '-P 1'
_space_group_name_H-M_alt 'P -1'
_atom_sites_solution_hydrogens geom
_audit_creation_date 2015-10-23
_audit_creation_method
;
Olex2 1.2
(compiled 2015.09.30 svn.r3233 for OlexSys, GUI svn.r5103)
;
_cell_angle_alpha 91.851(17)
_cell_angle_beta 101.701(17)
_cell_angle_gamma 115.336(16)
_cell_formula_units_Z 2
_cell_length_a 13.250(6)
_cell_length_b 14.510(6)
_cell_length_c 14.908(6)
_cell_measurement_reflns_used 3082
_cell_measurement_temperature 100.0(2)
_cell_measurement_theta_max 26.28
_cell_measurement_theta_min 2.24
_cell_volume 2513.6(19)
_computing_cell_refinement 'Bruker SAINT'
_computing_data_collection 'Bruker APEX2'
_computing_data_reduction 'Bruker SAINT'
_computing_molecular_graphics 'Olex2 (Dolomanov et al., 2009)'
_computing_publication_material 'Olex2 (Dolomanov et al., 2009)'
_computing_structure_refinement 'XL (Sheldrick, 2008)'
_computing_structure_solution 'XT (Sheldrick, 2015)'
_diffrn_ambient_temperature 100.0(2)
_diffrn_detector 'Bruker APEX2 area detector'
_diffrn_detector_area_resol_mean 8.33
_diffrn_detector_type 'CCD area detector'
_diffrn_measured_fraction_theta_full 0.986
_diffrn_measured_fraction_theta_max 0.968
_diffrn_measurement_device 'kappa-stage diffractometer'
_diffrn_measurement_device_type 'Bruker/Nonius Kappa Apex2'
_diffrn_measurement_method '\w and \f scans'
_diffrn_radiation_monochromator graphite
_diffrn_radiation_probe x-ray
_diffrn_radiation_type MoK\a
_diffrn_radiation_wavelength 0.71073
_diffrn_reflns_av_R_equivalents 0.0787
_diffrn_reflns_av_unetI/netI 0.1407
_diffrn_reflns_Laue_measured_fraction_full 0.986
_diffrn_reflns_Laue_measured_fraction_max 0.968
_diffrn_reflns_limit_h_max 17
_diffrn_reflns_limit_h_min -17
_diffrn_reflns_limit_k_max 18
_diffrn_reflns_limit_k_min -18
_diffrn_reflns_limit_l_max 18
_diffrn_reflns_limit_l_min -19
_diffrn_reflns_number 27808
_diffrn_reflns_point_group_measured_fraction_full 0.986
_diffrn_reflns_point_group_measured_fraction_max 0.968
_diffrn_reflns_theta_full 25.242
_diffrn_reflns_theta_max 27.481
_diffrn_reflns_theta_min 1.408
_diffrn_source 'sealed tube'
_diffrn_standards_number 0
_exptl_absorpt_coefficient_mu 0.071
_exptl_absorpt_correction_T_max 0.7456
_exptl_absorpt_correction_T_min 0.5691
_exptl_absorpt_correction_type multi-scan
_exptl_absorpt_process_details
;
SADABS-2014/5 (Bruker,2014/5) was used for absorption correction.
wR2(int) was 0.0860 before and 0.0566 after correction.
The Ratio of minimum to maximum transmission is 0.7633.
The \l/2 correction factor is 0.00150.
;
_exptl_crystal_colour 'clear yellow'
_exptl_crystal_colour_lustre clear
_exptl_crystal_colour_primary yellow
_exptl_crystal_density_diffrn 1.230
_exptl_crystal_description plate
_exptl_crystal_F_000 968
_exptl_crystal_size_max 0.36
_exptl_crystal_size_mid 0.24
_exptl_crystal_size_min 0.02
_refine_diff_density_max 2.565
_refine_diff_density_min -0.802
_refine_diff_density_rms 0.093
_refine_ls_extinction_method none
_refine_ls_goodness_of_fit_ref 1.041
_refine_ls_hydrogen_treatment constr
_refine_ls_matrix_type full
_refine_ls_number_parameters 688
_refine_ls_number_reflns 11167
_refine_ls_number_restraints 204
_refine_ls_restrained_S_all 1.048
_refine_ls_R_factor_all 0.2222
_refine_ls_R_factor_gt 0.1093
_refine_ls_shift/su_max 0.000
_refine_ls_shift/su_mean 0.000
_refine_ls_structure_factor_coef Fsqd
_refine_ls_weighting_details 'w=1/[\s^2^(Fo^2^)+(0.1751P)^2^+3.1453P] where P=(Fo^2^+2Fc^2^)/3'
_refine_ls_weighting_scheme calc
_refine_ls_wR_factor_gt 0.2911
_refine_ls_wR_factor_ref 0.3655
_reflns_Friedel_coverage 0.000
_reflns_number_gt 4900
_reflns_number_total 11167
_reflns_threshold_expression 'I > 2\s(I)'
_cod_data_source_file 3_7_cresol.cif
_cod_data_source_block sc071015_3_1_0m
_cod_database_code 4036656
_shelxl_version_number 2014/6
_shelx_space_group_comment
;
The symmetry employed for this shelxl refinement is uniquely defined
by the following loop, which should always be used as a source of
symmetry information in preference to the above space-group names.
They are only intended as comments.
;
_olex2_refinement_description
;
1. Fixed Uiso
 At 1.2 times of:
  All C(H) groups
 At 1.5 times of:
  All C(H,H,H) groups, All O(H) groups
2. Restrained distances
 C3A-C1A
 1.498 with sigma of 0.005
 C1B-C7B
 1.501 with sigma of 0.005
 C1A-C2A = C7B-C4B
 2.504 with sigma of 0.005
 C2B-C7B
 2.504 with sigma of 0.005
 O1B-C2B
 1.359 with sigma of 0.005
 C3A-O1A = C3B-O1B
 2.38 with sigma of 0.02
 C1B-O1B
 2.38 with sigma of 0.02
 C7B-H1B
 2.37 with sigma of 0.02
3. Restrained planarity
 C2B, C1B, C4B, C7B
 with sigma of 0.1
 C3B, C2B, C1B, O1B
 with sigma of 0.1
4. Rigid bond restraints
 O1A, C7A, C6A, C5A, C4A, C3A, C2A, C1A
 with sigma for 1-2 distances of 0.01 and sigma for 1-3 distances of 0.01
 C3B, C2B, C1B, C4B, C5B, C6B, O1B, C7B
 with sigma for 1-2 distances of 0.01 and sigma for 1-3 distances of 0.01
5. Uiso/Uaniso restraints and constraints
Uanis(C6B) \\sim Ueq, Uanis(C4B) \\sim Ueq, Uanis(C1B) \\sim Ueq, Uanis(C5B)
\\sim Ueq, Uanis(C3B) \\sim Ueq, Uanis(C2B) \\sim Ueq, Uanis(C7B) \\sim Ueq,
Uanis(O1B) \\sim Ueq: with sigma of 0.005 and sigma for terminal atoms of 0.01
Uanis(C6A) = Uanis(C3A)
Uanis(C2B) = Uanis(C5B)
Uanis(C3B) = Uanis(C4B)
Uanis(C6B) = Uanis(C1B)
Uanis(C1B) = Uanis(C7B)
6. Rigid body (RIGU) restrains
 O1A, C7A, C6A, C5A, C4A, C3A, C2A, C1A
 with sigma for 1-2 distances of 0.004 and sigma for 1-3 distances of 0.004
 C3B, C2B, C1B, C4B, C5B, C6B, O1B, C7B
 with sigma for 1-2 distances of 0.004 and sigma for 1-3 distances of 0.004
7. Others
 Fixed Sof: O1A(0.5) H1A(0.5) C7A(0.5) H7A(0.5) C6A(0.5) H6A(0.5) C5A(0.5)
 H5A(0.5) C4A(0.5) H4A(0.5) C3A(0.5) C2A(0.5) C1A(0.5) H1AA(0.5) H1AB(0.5)
 H1AC(0.5) C3B(0.5) H3B(0.5) C2B(0.5) C1B(0.5) C4B(0.5) H4B(0.5) C5B(0.5)
 H5B(0.5) C6B(0.5) H6B(0.5) O1B(0.5) H1B(0.5) C7B(0.5) H7BA(0.5) H7BB(0.5)
 H7BC(0.5)
8.a Me refined with riding coordinates:
 C7B(H7BA,H7BB,H7BC)
8.b Aromatic/amide H refined with riding coordinates:
 C35(H35), C34(H34), C10(H10), C21(H21), C25(H25), C26(H26), C17(H17),
 C18(H18), C24(H24), C6(H6), C2(H2), C45(H45), C44(H44), C43(H43), C42(H42),
 C36(H36), C39(H39), C8(H8), C12(H12), C16(H16), C52(H52), C53(H53), C54(H54),
 C60(H60), C63(H63), C62(H62), C61(H61), C57(H57), C4(H4), C27(H27), C7A(H7A),
 C6A(H6A), C5A(H5A), C4A(H4A), C3B(H3B), C4B(H4B), C5B(H5B), C6B(H6B)
8.c Fitted hexagon refined as free rotating group:
 C7A(C6A,C5A,C4A,C3A,C2A), C3B(C2B,C1B,C4B,C5B,C6B)
8.d Idealised Me refined as rotating group:
 C1A(H1AA,H1AB,H1AC)
8.e Idealised tetrahedral OH refined as rotating group:
 O1A(H1A), O1B(H1B)
;
_olex2_date_sample_data_collection 2015-10-22
_olex2_date_sample_submission 2015-10-21
_olex2_submission_original_sample_id sc071015_1_1
_olex2_submission_special_instructions 'No special instructions were received'

loop_
_space_group_symop_operation_xyz
'x, y, z'
'-x, -y, -z'

loop_
_atom_site_label
_atom_site_type_symbol
_atom_site_fract_x
_atom_site_fract_y
_atom_site_fract_z
_atom_site_U_iso_or_equiv
_atom_site_adp_type
_atom_site_occupancy
_atom_site_site_symmetry_order
_atom_site_calc_flag
_atom_site_refinement_flags_posn
_atom_site_refinement_flags_adp
_atom_site_refinement_flags_occupancy
_atom_site_disorder_assembly
_atom_site_disorder_group
C35 C -0.0973(5) 0.2113(4) 0.4505(4) 0.0342(13) Uani 1 1 d . . . . .
H35 H -0.1544 0.1419 0.4345 0.041 Uiso 1 1 calc R . . . .
C34 C -0.0371(5) 0.2625(4) 0.3840(4) 0.0345(13) Uani 1 1 d . . . . .
H34 H -0.0556 0.2272 0.3237 0.041 Uiso 1 1 calc R . . . .
C33 C 0.0472(4) 0.3621(4) 0.4061(4) 0.0297(12) Uani 1 1 d . . . . .
C32 C 0.1099(4) 0.4171(4) 0.3390(4) 0.0294(12) Uani 1 1 d . . . . .
C31 C 0.1656(4) 0.4695(4) 0.2911(3) 0.0268(11) Uani 1 1 d . . . . .
C9 C 0.2331(4) 0.5365(4) 0.2340(3) 0.0223(11) Uani 1 1 d . . . . .
C10 C 0.1923(4) 0.5968(4) 0.1813(3) 0.0230(11) Uani 1 1 d . . . . .
H10 H 0.1194 0.5931 0.1832 0.028 Uiso 1 1 calc R . . . .
C11 C 0.2566(4) 0.6628(4) 0.1256(3) 0.0222(11) Uani 1 1 d . . . . .
C13 C 0.2107(4) 0.7193(4) 0.0683(3) 0.0236(11) Uani 1 1 d . . . . .
C14 C 0.1659(4) 0.7619(4) 0.0180(3) 0.0236(11) Uani 1 1 d . . . . .
C15 C 0.1134(4) 0.8175(4) -0.0355(3) 0.0261(11) Uani 1 1 d . . . . .
C20 C 0.1514(4) 0.9253(4) -0.0052(3) 0.0247(11) Uani 1 1 d . . . . .
C21 C 0.2347(4) 0.9767(4) 0.0770(3) 0.0249(11) Uani 1 1 d . . . . .
H21 H 0.2664 0.9397 0.1150 0.030 Uiso 1 1 calc R . . . .
C22 C 0.2716(4) 1.0808(4) 0.1040(3) 0.0278(12) Uani 1 1 d . . . . .
C23 C 0.2242(5) 1.1375(4) 0.0471(4) 0.0344(13) Uani 1 1 d . . . . .
C25 C 0.2687(6) 1.2462(5) 0.0737(4) 0.0460(16) Uani 1 1 d . . . . .
H25 H 0.2389 1.2846 0.0360 0.055 Uiso 1 1 calc R . . . .
C26 C 0.3527(6) 1.2949(5) 0.1516(4) 0.0449(16) Uani 1 1 d . . . . .
H26 H 0.3816 1.3671 0.1674 0.054 Uiso 1 1 calc R . . . .
C17 C -0.0218(5) 0.8246(5) -0.1675(4) 0.0360(13) Uani 1 1 d . . . . .
H17 H -0.0815 0.7896 -0.2215 0.043 Uiso 1 1 calc R . . . .
C18 C 0.0125(5) 0.9265(5) -0.1423(4) 0.0394(14) Uani 1 1 d . . . . .
H18 H -0.0221 0.9621 -0.1794 0.047 Uiso 1 1 calc R . . . .
C19 C 0.1004(5) 0.9803(4) -0.0603(3) 0.0340(13) Uani 1 1 d . . . . .
C24 C 0.1380(6) 1.0845(5) -0.0331(4) 0.0439(16) Uani 1 1 d . . . . .
H24 H 0.1043 1.1209 -0.0701 0.053 Uiso 1 1 calc R . . . .
C28 C 0.3576(4) 1.1348(4) 0.1883(3) 0.0245(11) Uani 1 1 d . . . . .
C29 C 0.4020(4) 1.0776(4) 0.2476(3) 0.0233(11) Uani 1 1 d . . . . .
C30 C 0.4346(4) 1.0257(4) 0.2961(3) 0.0228(11) Uani 1 1 d . . . . .
C5 C 0.4781(4) 0.9641(4) 0.3510(3) 0.0216(10) Uani 1 1 d . . . . .
C6 C 0.5843(4) 0.9696(4) 0.3463(3) 0.0229(11) Uani 1 1 d . . . . .
H6 H 0.6280 1.0147 0.3090 0.028 Uiso 1 1 calc R . . . .
C1 C 0.6270(4) 0.9086(4) 0.3966(3) 0.0223(11) Uani 1 1 d . . . . .
C2 C 0.5633(4) 0.8440(4) 0.4525(3) 0.0217(10) Uani 1 1 d . . . . .
H2 H 0.5920 0.8022 0.4860 0.026 Uiso 1 1 calc R . . . .
C3 C 0.4579(4) 0.8398(3) 0.4600(3) 0.0197(10) Uani 1 1 d . . . . .
C48 C 0.3944(4) 0.7766(4) 0.5210(3) 0.0230(11) Uani 1 1 d . . . . .
C47 C 0.3416(4) 0.7283(4) 0.5738(3) 0.0265(11) Uani 1 1 d . . . . .
C46 C 0.2775(4) 0.6738(4) 0.6385(3) 0.0249(11) Uani 1 1 d . . . . .
C45 C 0.3007(5) 0.7215(4) 0.7261(3) 0.0338(13) Uani 1 1 d . . . . .
H45 H 0.3612 0.7892 0.7446 0.041 Uiso 1 1 calc R . . . .
C44 C 0.2354(5) 0.6710(5) 0.7898(4) 0.0399(15) Uani 1 1 d . . . . .
H44 H 0.2514 0.7057 0.8499 0.048 Uiso 1 1 calc R . . . .
C43 C 0.1500(5) 0.5729(4) 0.7651(3) 0.0371(14) Uani 1 1 d . . . . .
H43 H 0.1067 0.5403 0.8082 0.045 Uiso 1 1 calc R . . . .
C41 C 0.1247(4) 0.5188(4) 0.6762(3) 0.0304(12) Uani 1 1 d . . . . .
C42 C 0.0383(4) 0.4175(4) 0.6500(3) 0.0307(12) Uani 1 1 d . . . . .
H42 H -0.0040 0.3837 0.6932 0.037 Uiso 1 1 calc R . . . .
C37 C 0.0129(4) 0.3649(4) 0.5621(3) 0.0287(12) Uani 1 1 d . . . . .
C36 C -0.0739(4) 0.2605(4) 0.5362(4) 0.0315(13) Uani 1 1 d . . . . .
H36 H -0.1153 0.2257 0.5796 0.038 Uiso 1 1 calc R . . . .
C38 C 0.0757(4) 0.4164(4) 0.4962(3) 0.0242(11) Uani 1 1 d . . . . .
C39 C 0.1622(4) 0.5180(4) 0.5223(3) 0.0246(11) Uani 1 1 d . . . . .
H39 H 0.2036 0.5526 0.4788 0.029 Uiso 1 1 calc R . . . .
C40 C 0.1883(4) 0.5690(4) 0.6104(3) 0.0244(11) Uani 1 1 d . . . . .
C8 C 0.3396(4) 0.5418(4) 0.2312(3) 0.0258(11) Uani 1 1 d . . . . .
H8 H 0.3679 0.5013 0.2672 0.031 Uiso 1 1 calc R . . . .
C7 C 0.4053(4) 0.6057(4) 0.1763(3) 0.0240(11) Uani 1 1 d . . . . .
C12 C 0.3641(4) 0.6676(4) 0.1240(3) 0.0232(11) Uani 1 1 d . . . . .
H12 H 0.4095 0.7127 0.0876 0.028 Uiso 1 1 calc R . . . .
C16 C 0.0296(5) 0.7706(4) -0.1150(3) 0.0304(12) Uani 1 1 d . . . . .
H16 H 0.0057 0.7000 -0.1351 0.037 Uiso 1 1 calc R . . . .
C49 C 0.5112(4) 0.6064(4) 0.1664(3) 0.0263(11) Uani 1 1 d . . . . .
C50 C 0.5954(4) 0.6045(4) 0.1499(3) 0.0277(12) Uani 1 1 d . . . . .
C51 C 0.6981(4) 0.6088(4) 0.1299(3) 0.0256(11) Uani 1 1 d . . . . .
C52 C 0.6946(4) 0.5383(4) 0.0645(4) 0.0304(12) Uani 1 1 d . . . . .
H52 H 0.6230 0.4823 0.0347 0.036 Uiso 1 1 calc R . . . .
C53 C 0.7975(5) 0.5482(4) 0.0405(4) 0.0327(13) Uani 1 1 d . . . . .
H53 H 0.7939 0.4982 -0.0043 0.039 Uiso 1 1 calc R . . . .
C54 C 0.8999(4) 0.6281(4) 0.0811(3) 0.0284(12) Uani 1 1 d . . . . .
H54 H 0.9669 0.6341 0.0628 0.034 Uiso 1 1 calc R . . . .
C55 C 0.9102(4) 0.7036(4) 0.1503(3) 0.0232(11) Uani 1 1 d . . . . .
C60 C 1.0147(4) 0.7855(4) 0.1936(3) 0.0250(11) Uani 1 1 d . . . . .
H60 H 1.0827 0.7913 0.1772 0.030 Uiso 1 1 calc R . . . .
C59 C 1.0230(4) 0.8599(4) 0.2609(3) 0.0227(11) Uani 1 1 d . . . . .
C58 C 0.9205(4) 0.8519(4) 0.2852(3) 0.0211(10) Uani 1 1 d . . . . .
C64 C 0.9290(4) 0.9309(4) 0.3524(3) 0.0231(11) Uani 1 1 d . . . . .
C65 C 0.8253(4) 0.9232(4) 0.3741(3) 0.0239(11) Uani 1 1 d . . . . .
C66 C 0.7354(4) 0.9139(4) 0.3869(3) 0.0214(10) Uani 1 1 d . . . . .
C63 C 1.0340(4) 1.0109(4) 0.3905(3) 0.0261(11) Uani 1 1 d . . . . .
H63 H 1.0392 1.0633 0.4337 0.031 Uiso 1 1 calc R . . . .
C62 C 1.1349(4) 1.0180(4) 0.3676(3) 0.0279(12) Uani 1 1 d . . . . .
H62 H 1.2070 1.0738 0.3966 0.034 Uiso 1 1 calc R . . . .
C61 C 1.1303(4) 0.9450(4) 0.3040(3) 0.0248(11) Uani 1 1 d . . . . .
H61 H 1.1989 0.9512 0.2886 0.030 Uiso 1 1 calc R . . . .
C57 C 0.8148(4) 0.7684(4) 0.2422(3) 0.0233(11) Uani 1 1 d . . . . .
H57 H 0.7468 0.7621 0.2587 0.028 Uiso 1 1 calc R . . . .
C56 C 0.8077(4) 0.6948(4) 0.1761(3) 0.0232(11) Uani 1 1 d . . . . .
C4 C 0.4154(4) 0.9000(4) 0.4083(3) 0.0219(11) Uani 1 1 d . . . . .
H4 H 0.3435 0.8975 0.4122 0.026 Uiso 1 1 calc R . . . .
C27 C 0.3976(5) 1.2395(4) 0.2096(4) 0.0362(13) Uani 1 1 d . . . . .
H27 H 0.4562 1.2749 0.2641 0.043 Uiso 1 1 calc R . . . .
O1A O 0.4550(8) 0.5315(7) 0.6561(6) 0.056(2) Uani 0.5 1 d D U P A -1
H1A H 0.5270 0.5639 0.6671 0.084 Uiso 0.5 1 calc GR . P A -1
C7A C 0.3103(6) 0.3745(6) 0.5614(5) 0.051(3) Uani 0.5 1 d . U P A -1
H7A H 0.2652 0.3608 0.6058 0.062 Uiso 0.5 1 calc R . P A -1
C6A C 0.2714(6) 0.3072(5) 0.4800(6) 0.055(2) Uani 0.5 1 d G U P A -1
H6A H 0.1997 0.2475 0.4687 0.065 Uiso 0.5 1 calc R . P A -1
C5A C 0.3373(7) 0.3272(6) 0.4149(5) 0.058(3) Uani 0.5 1 d G U P A -1
H5A H 0.3107 0.2812 0.3593 0.070 Uiso 0.5 1 calc R . P A -1
C4A C 0.4422(7) 0.4146(7) 0.4313(5) 0.055(3) Uani 0.5 1 d G U P A -1
H4A H 0.4873 0.4283 0.3869 0.066 Uiso 0.5 1 calc R . P A -1
C3A C 0.4811(6) 0.4819(6) 0.5128(5) 0.055(2) Uani 0.5 1 d DG U P A -1
C2A C 0.4151(7) 0.4619(6) 0.5778(4) 0.048(3) Uani 0.5 1 d DG U P A -1
C1A C 0.5916(8) 0.5791(8) 0.5288(10) 0.068(4) Uani 0.5 1 d D U P A -1
H1AA H 0.6232 0.5850 0.4740 0.102 Uiso 0.5 1 calc GR . P A -1
H1AB H 0.6470 0.5771 0.5825 0.102 Uiso 0.5 1 calc GR . P A -1
H1AC H 0.5768 0.6385 0.5403 0.102 Uiso 0.5 1 calc GR . P A -1
C3B C 0.6701(11) 0.0669(9) 0.1445(8) 0.122(4) Uani 0.5 1 d D U P B -1
H3B H 0.7124 0.1304 0.1843 0.147 Uiso 0.5 1 calc R . P B -1
C2B C 0.5797(12) 0.0549(8) 0.0714(9) 0.093(3) Uani 0.5 1 d DG U P B -1
C1B C 0.5179(11) -0.0380(9) 0.0132(8) 0.103(3) Uani 0.5 1 d DG U P B -1
C4B C 0.5464(10) -0.1189(8) 0.0281(8) 0.122(4) Uani 0.5 1 d DG U P B -1
H4B H 0.5041 -0.1823 -0.0117 0.147 Uiso 0.5 1 calc R . P B -1
C5B C 0.6368(11) -0.1069(9) 0.1012(8) 0.093(3) Uani 0.5 1 d G U P B -1
H5B H 0.6563 -0.1621 0.1113 0.111 Uiso 0.5 1 calc R . P B -1
C6B C 0.6987(9) -0.0140(10) 0.1594(7) 0.103(3) Uani 0.5 1 d G U P B -1
H6B H 0.7605 -0.0058 0.2093 0.124 Uiso 0.5 1 calc R . P B -1
O1B O 0.5343(10) 0.1201(9) 0.0400(8) 0.107(3) Uani 0.5 1 d D U P B -1
H1B H 0.4634 0.0924 0.0371 0.160 Uiso 0.5 1 calc DGR . P B -1
C7B C 0.4279(17) -0.0471(14) -0.0712(12) 0.103(3) Uani 0.5 1 d D U P B -1
H7BA H 0.3925 -0.1169 -0.1046 0.154 Uiso 0.5 1 calc R . P B -1
H7BB H 0.3687 -0.0328 -0.0524 0.154 Uiso 0.5 1 calc R . P B -1
H7BC H 0.4639 0.0026 -0.1116 0.154 Uiso 0.5 1 calc R . P B -1

loop_
_atom_site_aniso_label
_atom_site_aniso_U_11
_atom_site_aniso_U_22
_atom_site_aniso_U_33
_atom_site_aniso_U_23
_atom_site_aniso_U_13
_atom_site_aniso_U_12
C35 0.027(3) 0.021(3) 0.039(3) 0.005(2) 0.006(2) -0.003(2)
C34 0.032(3) 0.031(3) 0.033(3) -0.001(2) 0.008(2) 0.007(3)
C33 0.028(3) 0.027(3) 0.033(3) 0.010(2) 0.011(2) 0.008(2)
C32 0.028(3) 0.026(3) 0.030(3) 0.002(2) 0.007(2) 0.008(2)
C31 0.026(3) 0.026(3) 0.024(3) 0.000(2) 0.005(2) 0.008(2)
C9 0.021(2) 0.021(2) 0.019(2) -0.001(2) 0.0048(19) 0.003(2)
C10 0.021(2) 0.023(3) 0.025(2) 0.002(2) 0.009(2) 0.008(2)
C11 0.024(3) 0.026(3) 0.020(2) 0.003(2) 0.0053(19) 0.014(2)
C13 0.023(3) 0.029(3) 0.022(2) 0.003(2) 0.010(2) 0.012(2)
C14 0.021(2) 0.025(3) 0.022(2) 0.000(2) 0.011(2) 0.006(2)
C15 0.025(3) 0.027(3) 0.025(3) 0.005(2) 0.006(2) 0.010(2)
C20 0.023(3) 0.023(3) 0.024(3) 0.006(2) 0.005(2) 0.008(2)
C21 0.027(3) 0.027(3) 0.019(2) 0.009(2) 0.004(2) 0.012(2)
C22 0.030(3) 0.025(3) 0.024(3) 0.006(2) 0.004(2) 0.008(2)
C23 0.045(3) 0.024(3) 0.035(3) 0.006(2) 0.001(3) 0.019(3)
C25 0.059(4) 0.036(3) 0.046(4) 0.012(3) 0.003(3) 0.028(3)
C26 0.062(4) 0.027(3) 0.042(4) -0.001(3) 0.003(3) 0.021(3)
C17 0.035(3) 0.043(3) 0.022(3) 0.006(3) -0.001(2) 0.014(3)
C18 0.042(3) 0.044(4) 0.030(3) 0.009(3) -0.006(2) 0.022(3)
C19 0.039(3) 0.033(3) 0.025(3) 0.009(2) -0.001(2) 0.015(3)
C24 0.059(4) 0.040(3) 0.031(3) 0.008(3) -0.004(3) 0.027(3)
C28 0.026(3) 0.022(3) 0.027(3) 0.008(2) 0.010(2) 0.010(2)
C29 0.016(2) 0.022(3) 0.025(2) 0.005(2) 0.0068(19) 0.002(2)
C30 0.017(2) 0.024(3) 0.022(2) 0.001(2) 0.0057(19) 0.004(2)
C5 0.020(2) 0.022(3) 0.019(2) 0.002(2) 0.0024(19) 0.006(2)
C6 0.019(2) 0.026(3) 0.018(2) 0.005(2) 0.0067(19) 0.003(2)
C1 0.016(2) 0.024(3) 0.021(2) 0.001(2) 0.0018(19) 0.005(2)
C2 0.019(2) 0.021(2) 0.022(2) 0.002(2) 0.0038(19) 0.005(2)
C3 0.019(2) 0.018(2) 0.015(2) 0.0025(19) 0.0042(18) 0.001(2)
C48 0.020(2) 0.022(3) 0.019(2) 0.002(2) 0.0015(19) 0.004(2)
C47 0.020(2) 0.029(3) 0.027(3) 0.006(2) 0.003(2) 0.008(2)
C46 0.021(2) 0.033(3) 0.019(2) 0.011(2) 0.0083(19) 0.007(2)
C45 0.026(3) 0.036(3) 0.027(3) 0.009(2) 0.008(2) 0.002(2)
C44 0.034(3) 0.049(4) 0.023(3) 0.011(3) 0.011(2) 0.004(3)
C43 0.034(3) 0.042(3) 0.025(3) 0.012(3) 0.014(2) 0.003(3)
C41 0.025(3) 0.035(3) 0.027(3) 0.016(2) 0.008(2) 0.009(2)
C42 0.025(3) 0.037(3) 0.025(3) 0.015(2) 0.010(2) 0.007(2)
C37 0.026(3) 0.031(3) 0.029(3) 0.018(2) 0.008(2) 0.010(2)
C36 0.020(3) 0.029(3) 0.039(3) 0.019(3) 0.008(2) 0.005(2)
C38 0.023(3) 0.020(3) 0.029(3) 0.008(2) 0.006(2) 0.009(2)
C39 0.018(2) 0.029(3) 0.025(3) 0.013(2) 0.011(2) 0.005(2)
C40 0.020(2) 0.027(3) 0.025(3) 0.013(2) 0.009(2) 0.007(2)
C8 0.028(3) 0.023(3) 0.024(3) 0.003(2) 0.004(2) 0.009(2)
C7 0.019(2) 0.026(3) 0.024(2) -0.004(2) 0.003(2) 0.009(2)
C12 0.021(2) 0.024(3) 0.023(2) 0.003(2) 0.009(2) 0.008(2)
C16 0.032(3) 0.030(3) 0.024(3) -0.001(2) 0.004(2) 0.010(2)
C49 0.021(3) 0.024(3) 0.027(3) 0.003(2) 0.004(2) 0.006(2)
C50 0.021(3) 0.028(3) 0.028(3) 0.003(2) 0.001(2) 0.007(2)
C51 0.018(2) 0.028(3) 0.031(3) 0.004(2) 0.005(2) 0.012(2)
C52 0.023(3) 0.027(3) 0.036(3) 0.002(2) 0.005(2) 0.008(2)
C53 0.032(3) 0.033(3) 0.035(3) 0.002(2) 0.008(2) 0.016(3)
C54 0.022(3) 0.035(3) 0.034(3) 0.007(2) 0.008(2) 0.017(2)
C55 0.017(2) 0.028(3) 0.027(3) 0.008(2) 0.005(2) 0.012(2)
C60 0.017(2) 0.037(3) 0.024(2) 0.015(2) 0.010(2) 0.012(2)
C59 0.021(2) 0.030(3) 0.020(2) 0.011(2) 0.0049(19) 0.013(2)
C58 0.016(2) 0.027(3) 0.021(2) 0.008(2) 0.0053(19) 0.009(2)
C64 0.020(2) 0.027(3) 0.019(2) 0.007(2) 0.0066(19) 0.006(2)
C65 0.022(3) 0.023(3) 0.019(2) 0.003(2) 0.0035(19) 0.002(2)
C66 0.020(2) 0.022(3) 0.017(2) 0.004(2) 0.0062(19) 0.004(2)
C63 0.027(3) 0.031(3) 0.016(2) 0.002(2) 0.006(2) 0.008(2)
C62 0.018(2) 0.035(3) 0.021(2) 0.005(2) 0.003(2) 0.004(2)
C61 0.013(2) 0.034(3) 0.025(3) 0.017(2) 0.0056(19) 0.007(2)
C57 0.016(2) 0.031(3) 0.023(2) 0.009(2) 0.0071(19) 0.009(2)
C56 0.018(2) 0.027(3) 0.026(3) 0.008(2) 0.006(2) 0.011(2)
C4 0.014(2) 0.026(3) 0.021(2) 0.004(2) 0.0049(18) 0.004(2)
C27 0.039(3) 0.026(3) 0.037(3) 0.004(3) 0.001(3) 0.013(3)
O1A 0.048(5) 0.049(5) 0.064(5) -0.005(4) -0.004(4) 0.023(4)
C7A 0.049(6) 0.051(5) 0.055(5) 0.014(4) 0.002(4) 0.027(4)
C6A 0.054(5) 0.053(5) 0.061(4) 0.019(3) 0.006(3) 0.030(3)
C5A 0.064(6) 0.063(6) 0.052(6) 0.018(5) 0.008(5) 0.035(5)
C4A 0.065(7) 0.056(6) 0.053(6) 0.021(4) 0.008(4) 0.037(5)
C3A 0.054(5) 0.053(5) 0.061(4) 0.019(3) 0.006(3) 0.030(3)
C2A 0.048(5) 0.049(5) 0.052(5) 0.015(4) 0.002(4) 0.029(4)
C1A 0.048(7) 0.054(7) 0.093(11) 0.027(6) -0.001(6) 0.021(5)
C3B 0.120(5) 0.124(4) 0.119(4) 0.019(3) 0.028(3) 0.051(3)
C2B 0.086(4) 0.103(4) 0.086(4) 0.020(3) 0.040(3) 0.029(3)
C1B 0.098(4) 0.113(4) 0.097(4) 0.018(2) 0.039(3) 0.038(3)
C4B 0.120(5) 0.124(4) 0.119(4) 0.019(3) 0.028(3) 0.051(3)
C5B 0.086(4) 0.103(4) 0.086(4) 0.020(3) 0.040(3) 0.029(3)
C6B 0.098(4) 0.113(4) 0.097(4) 0.018(2) 0.039(3) 0.038(3)
O1B 0.093(7) 0.141(6) 0.090(6) 0.044(5) 0.057(5) 0.039(5)
C7B 0.098(4) 0.113(4) 0.097(4) 0.018(2) 0.039(3) 0.038(3)

loop_
_atom_type_symbol
_atom_type_description
_atom_type_scat_dispersion_real
_atom_type_scat_dispersion_imag
_atom_type_scat_source
C C 0.0033 0.0016 'International Tables Vol C Tables 4.2.6.8 and 6.1.1.4'
H H 0.0000 0.0000 'International Tables Vol C Tables 4.2.6.8 and 6.1.1.4'
O O 0.0106 0.0060 'International Tables Vol C Tables 4.2.6.8 and 6.1.1.4'

loop_
_geom_angle_atom_site_label_1
_geom_angle_atom_site_label_2
_geom_angle_atom_site_label_3
_geom_angle
_geom_angle_site_symmetry_1
_geom_angle_site_symmetry_3
C34 C35 H35 119.6 . .
C36 C35 H35 119.6 . .
C36 C35 C34 120.7(5) . .
C35 C34 H34 119.7 . .
C33 C34 C35 120.7(5) . .
C33 C34 H34 119.7 . .
C34 C33 C32 122.0(5) . .
C34 C33 C38 120.4(5) . .
C38 C33 C32 117.6(4) . .
C31 C32 C33 173.7(5) . .
C32 C31 C9 178.0(6) . .
C10 C9 C31 120.5(5) . .
C8 C9 C31 120.2(5) . .
C8 C9 C10 119.3(4) . .
C9 C10 H10 119.3 . .
C9 C10 C11 121.5(5) . .
C11 C10 H10 119.3 . .
C10 C11 C13 120.7(4) . .
C12 C11 C10 118.4(5) . .
C12 C11 C13 120.8(4) . .
C14 C13 C11 176.1(5) . .
C13 C14 C15 175.6(5) . .
C14 C15 C20 119.2(4) . .
C16 C15 C14 121.1(5) . .
C16 C15 C20 119.7(5) . .
C21 C20 C15 122.1(4) . .
C21 C20 C19 119.2(5) . .
C19 C20 C15 118.6(4) . .
C20 C21 H21 119.4 . .
C22 C21 C20 121.2(5) . .
C22 C21 H21 119.4 . .
C21 C22 C23 119.9(4) . .
C21 C22 C28 121.8(5) . .
C23 C22 C28 118.4(5) . .
C25 C23 C22 118.7(5) . .
C24 C23 C22 118.4(5) . .
C24 C23 C25 122.9(5) . .
C23 C25 H25 119.4 . .
C26 C25 C23 121.2(6) . .
C26 C25 H25 119.4 . .
C25 C26 H26 119.7 . .
C25 C26 C27 120.6(5) . .
C27 C26 H26 119.7 . .
C18 C17 H17 119.5 . .
C18 C17 C16 121.0(5) . .
C16 C17 H17 119.5 . .
C17 C18 H18 119.8 . .
C17 C18 C19 120.5(5) . .
C19 C18 H18 119.8 . .
C18 C19 C20 119.0(5) . .
C24 C19 C20 119.3(5) . .
C24 C19 C18 121.8(5) . .
C23 C24 H24 119.0 . .
C19 C24 C23 122.0(5) . .
C19 C24 H24 119.0 . .
C29 C28 C22 118.7(4) . .
C27 C28 C22 120.0(5) . .
C27 C28 C29 121.3(5) . .
C30 C29 C28 177.0(5) . .
C29 C30 C5 176.7(5) . .
C6 C5 C30 118.9(4) . .
C6 C5 C4 120.0(4) . .
C4 C5 C30 121.1(4) . .
C5 C6 H6 120.0 . .
C5 C6 C1 120.1(4) . .
C1 C6 H6 120.0 . .
C6 C1 C66 118.1(4) . .
C2 C1 C6 119.6(4) . .
C2 C1 C66 122.3(4) . .
C1 C2 H2 119.5 . .
C1 C2 C3 121.1(5) . .
C3 C2 H2 119.5 . .
C2 C3 C48 121.2(4) . .
C2 C3 C4 118.8(4) . .
C4 C3 C48 120.0(4) . .
C47 C48 C3 176.8(5) . .
C48 C47 C46 177.7(6) . .
C47 C46 C40 120.0(4) . .
C45 C46 C47 119.8(5) . .
C45 C46 C40 120.2(4) . .
C46 C45 H45 119.6 . .
C46 C45 C44 120.9(5) . .
C44 C45 H45 119.6 . .
C45 C44 H44 119.9 . .
C43 C44 C45 120.3(5) . .
C43 C44 H44 119.9 . .
C44 C43 H43 119.4 . .
C44 C43 C41 121.2(5) . .
C41 C43 H43 119.4 . .
C43 C41 C40 119.4(5) . .
C42 C41 C43 122.0(5) . .
C42 C41 C40 118.6(5) . .
C41 C42 H42 119.1 . .
C37 C42 C41 121.8(5) . .
C37 C42 H42 119.1 . .
C42 C37 C36 121.6(5) . .
C42 C37 C38 119.2(5) . .
C36 C37 C38 119.2(5) . .
C35 C36 C37 120.5(5) . .
C35 C36 H36 119.7 . .
C37 C36 H36 119.7 . .
C33 C38 C37 118.5(4) . .
C39 C38 C33 122.5(4) . .
C39 C38 C37 119.1(4) . .
C38 C39 H39 119.4 . .
C40 C39 C38 121.3(4) . .
C40 C39 H39 119.4 . .
C41 C40 C46 118.0(4) . .
C39 C40 C46 121.9(4) . .
C39 C40 C41 120.1(4) . .
C9 C8 H8 119.6 . .
C9 C8 C7 120.8(5) . .
C7 C8 H8 119.6 . .
C8 C7 C12 119.5(5) . .
C8 C7 C49 121.9(5) . .
C12 C7 C49 118.5(4) . .
C11 C12 C7 120.4(4) . .
C11 C12 H12 119.8 . .
C7 C12 H12 119.8 . .
C15 C16 C17 121.3(5) . .
C15 C16 H16 119.4 . .
C17 C16 H16 119.4 . .
C50 C49 C7 174.2(5) . .
C49 C50 C51 176.5(6) . .
C50 C51 C56 118.4(4) . .
C52 C51 C50 121.4(4) . .
C52 C51 C56 120.0(4) . .
C51 C52 H52 119.7 . .
C51 C52 C53 120.6(5) . .
C53 C52 H52 119.7 . .
C52 C53 H53 119.7 . .
C54 C53 C52 120.6(5) . .
C54 C53 H53 119.7 . .
C53 C54 H54 119.1 . .
C53 C54 C55 121.8(5) . .
C55 C54 H54 119.1 . .
C54 C55 C56 118.6(4) . .
C60 C55 C54 122.7(5) . .
C60 C55 C56 118.7(4) . .
C55 C60 H60 119.1 . .
C55 C60 C59 121.9(4) . .
C59 C60 H60 119.1 . .
C60 C59 C58 119.2(4) . .
C60 C59 C61 121.7(4) . .
C61 C59 C58 119.0(4) . .
C59 C58 C64 119.0(4) . .
C57 C58 C59 118.9(4) . .
C57 C58 C64 122.1(4) . .
C65 C64 C58 118.2(4) . .
C63 C64 C58 119.2(4) . .
C63 C64 C65 122.5(5) . .
C66 C65 C64 176.1(5) . .
C65 C66 C1 175.1(5) . .
C64 C63 H63 119.1 . .
C64 C63 C62 121.8(5) . .
C62 C63 H63 119.1 . .
C63 C62 H62 119.6 . .
C61 C62 C63 120.7(4) . .
C61 C62 H62 119.6 . .
C59 C61 H61 119.9 . .
C62 C61 C59 120.3(5) . .
C62 C61 H61 119.9 . .
C58 C57 H57 119.3 . .
C56 C57 C58 121.4(4) . .
C56 C57 H57 119.3 . .
C55 C56 C51 118.3(4) . .
C57 C56 C51 121.8(4) . .
C57 C56 C55 119.8(4) . .
C5 C4 H4 119.8 . .
C3 C4 C5 120.4(4) . .
C3 C4 H4 119.8 . .
C26 C27 H27 119.5 . .
C28 C27 C26 121.0(5) . .
C28 C27 H27 119.5 . .
C2A O1A H1A 109.5 . .
C6A C7A H7A 120.0 . .
C6A C7A C2A 120.0 . .
C2A C7A H7A 120.0 . .
C7A C6A H6A 120.0 . .
C5A C6A C7A 120.0 . .
C5A C6A H6A 120.0 . .
C6A C5A H5A 120.0 . .
C6A C5A C4A 120.0 . .
C4A C5A H5A 120.0 . .
C5A C4A H4A 120.0 . .
C3A C4A C5A 120.0 . .
C3A C4A H4A 120.0 . .
C4A C3A C1A 120.2(5) . .
C2A C3A C4A 120.0 . .
C2A C3A C1A 119.7(5) . .
O1A C2A C7A 121.7(6) . .
O1A C2A C3A 118.3(6) . .
C3A C2A C7A 120.0 . .
C3A C1A C3A 119.4(6) . 2_686
C3A C1A H1AA 93.8 2_686 .
C3A C1A H1AA 109.5 . .
C3A C1A H1AB 113.8 2_686 .
C3A C1A H1AB 109.5 . .
C3A C1A H1AC 109.5 . .
C3A C1A H1AC 15.9 2_686 .
H1AA C1A H1AB 109.5 . .
H1AA C1A H1AC 109.5 . .
H1AB C1A H1AC 109.5 . .
C2B C3B H3B 120.0 . .
C2B C3B C6B 120.0 . .
C6B C3B H3B 120.0 . .
C3B C2B C1B 120.0 . .
O1B C2B C3B 132.6(8) . .
O1B C2B C1B 107.4(8) . .
C2B C1B C4B 120.0 . .
C2B C1B C7B 119.7(3) . .
C4B C1B C7B 120.1(3) . .
C1B C4B H4B 120.0 . .
C5B C4B C1B 120.0 . .
C5B C4B H4B 120.0 . .
C4B C5B H5B 120.0 . .
C4B C5B C6B 120.0 . .
C6B C5B H5B 120.0 . .
C3B C6B H6B 120.0 . .
C5B C6B C3B 120.0 . .
C5B C6B H6B 120.0 . .
C2B O1B H1B 109.5 . .
C1B C7B H7BA 109.5 . .
C1B C7B H7BB 109.5 . .
C1B C7B H7BC 109.5 . .
H7BA C7B H7BB 109.5 . .
H7BA C7B H7BC 109.5 . .
H7BB C7B H7BC 109.5 . .

loop_
_geom_bond_atom_site_label_1
_geom_bond_atom_site_label_2
_geom_bond_distance
_geom_bond_site_symmetry_2
C35 H35 0.9500 .
C35 C34 1.425(7) .
C35 C36 1.352(7) .
C34 H34 0.9500 .
C34 C33 1.373(7) .
C33 C32 1.465(7) .
C33 C38 1.428(7) .
C32 C31 1.184(7) .
C31 C9 1.446(7) .
C9 C10 1.397(7) .
C9 C8 1.390(7) .
C10 H10 0.9500 .
C10 C11 1.405(6) .
C11 C13 1.426(7) .
C11 C12 1.401(7) .
C13 C14 1.209(7) .
C14 C15 1.437(7) .
C15 C20 1.447(7) .
C15 C16 1.366(7) .
C20 C21 1.401(7) .
C20 C19 1.431(7) .
C21 H21 0.9500 .
C21 C22 1.389(7) .
C22 C23 1.436(7) .
C22 C28 1.444(7) .
C23 C25 1.435(8) .
C23 C24 1.400(8) .
C25 H25 0.9500 .
C25 C26 1.355(8) .
C26 H26 0.9500 .
C26 C27 1.412(8) .
C17 H17 0.9500 .
C17 C18 1.362(8) .
C17 C16 1.406(7) .
C18 H18 0.9500 .
C18 C19 1.429(7) .
C19 C24 1.390(8) .
C24 H24 0.9500 .
C28 C29 1.439(7) .
C28 C27 1.379(7) .
C29 C30 1.210(7) .
C30 C5 1.448(7) .
C5 C6 1.391(6) .
C5 C4 1.402(6) .
C6 H6 0.9500 .
C6 C1 1.400(7) .
C1 C2 1.394(6) .
C1 C66 1.443(7) .
C2 H2 0.9500 .
C2 C3 1.400(6) .
C3 C48 1.442(6) .
C3 C4 1.401(6) .
C48 C47 1.199(6) .
C47 C46 1.444(6) .
C46 C45 1.370(7) .
C46 C40 1.451(7) .
C45 H45 0.9500 .
C45 C44 1.422(7) .
C44 H44 0.9500 .
C44 C43 1.364(8) .
C43 H43 0.9500 .
C43 C41 1.418(7) .
C41 C42 1.402(7) .
C41 C40 1.434(6) .
C42 H42 0.9500 .
C42 C37 1.396(7) .
C37 C36 1.434(7) .
C37 C38 1.436(7) .
C36 H36 0.9500 .
C38 C39 1.406(7) .
C39 H39 0.9500 .
C39 C40 1.388(7) .
C8 H8 0.9500 .
C8 C7 1.391(7) .
C7 C12 1.417(7) .
C7 C49 1.436(7) .
C12 H12 0.9500 .
C16 H16 0.9500 .
C49 C50 1.202(7) .
C50 C51 1.427(7) .
C51 C52 1.369(7) .
C51 C56 1.459(7) .
C52 H52 0.9500 .
C52 C53 1.428(7) .
C53 H53 0.9500 .
C53 C54 1.352(7) .
C54 H54 0.9500 .
C54 C55 1.424(7) .
C55 C60 1.388(7) .
C55 C56 1.441(6) .
C60 H60 0.9500 .
C60 C59 1.403(7) .
C59 C58 1.434(6) .
C59 C61 1.427(7) .
C58 C64 1.449(7) .
C58 C57 1.405(6) .
C64 C65 1.433(7) .
C64 C63 1.364(7) .
C65 C66 1.196(7) .
C63 H63 0.9500 .
C63 C62 1.410(7) .
C62 H62 0.9500 .
C62 C61 1.371(7) .
C61 H61 0.9500 .
C57 H57 0.9500 .
C57 C56 1.388(7) .
C4 H4 0.9500 .
C27 H27 0.9500 .
O1A H1A 0.8400 .
O1A C2A 1.371(9) .
C7A H7A 0.9500 .
C7A C6A 1.3900 .
C7A C2A 1.3900 .
C6A H6A 0.9500 .
C6A C5A 1.3900 .
C5A H5A 0.9500 .
C5A C4A 1.3900 .
C4A H4A 0.9500 .
C4A C3A 1.3900 .
C3A C2A 1.3900 .
C3A C1A 1.503(5) .
C1A C3A 28.58(3) 2_686
C1A H1AA 0.9800 .
C1A H1AB 0.9800 .
C1A H1AC 0.9800 .
C3B H3B 0.9500 .
C3B C2B 1.3900 .
C3B C6B 1.3900 .
C2B C1B 1.3900 .
C2B O1B 1.371(5) .
C1B C4B 1.3900 .
C1B C7B 1.507(3) .
C4B H4B 0.9500 .
C4B C5B 1.3900 .
C5B H5B 0.9500 .
C5B C6B 1.3900 .
C6B H6B 0.9500 .
O1B H1B 0.8400 .
C7B H7BA 0.9800 .
C7B H7BB 0.9800 .
C7B H7BC 0.9800 .

loop_
_geom_torsion_atom_site_label_1
_geom_torsion_atom_site_label_2
_geom_torsion_atom_site_label_3
_geom_torsion_atom_site_label_4
_geom_torsion
_geom_torsion_site_symmetry_4
C35 C34 C33 C32 -179.5(5) .
C35 C34 C33 C38 -0.2(9) .
C34 C35 C36 C37 -0.7(9) .
C34 C33 C38 C37 -1.1(8) .
C34 C33 C38 C39 179.3(5) .
C33 C38 C39 C40 -179.9(5) .
C32 C33 C38 C37 178.2(5) .
C32 C33 C38 C39 -1.4(8) .
C31 C9 C10 C11 179.7(4) .
C31 C9 C8 C7 179.8(4) .
C9 C10 C11 C13 176.4(4) .
C9 C10 C11 C12 -0.3(7) .
C9 C8 C7 C12 1.2(7) .
C9 C8 C7 C49 -174.8(4) .
C10 C9 C8 C7 -0.4(7) .
C10 C11 C12 C7 1.1(7) .
C13 C11 C12 C7 -175.6(4) .
C14 C15 C20 C21 -2.7(7) .
C14 C15 C20 C19 178.5(5) .
C14 C15 C16 C17 -179.9(5) .
C15 C20 C21 C22 178.7(5) .
C15 C20 C19 C18 1.1(8) .
C15 C20 C19 C24 -178.5(5) .
C20 C15 C16 C17 -0.8(8) .
C20 C21 C22 C23 0.0(8) .
C20 C21 C22 C28 -179.8(5) .
C20 C19 C24 C23 -0.4(9) .
C21 C20 C19 C18 -177.7(5) .
C21 C20 C19 C24 2.7(8) .
C21 C22 C23 C25 -176.3(5) .
C21 C22 C23 C24 2.3(8) .
C21 C22 C28 C29 -2.8(7) .
C21 C22 C28 C27 175.7(5) .
C22 C23 C25 C26 -1.0(9) .
C22 C23 C24 C19 -2.1(9) .
C22 C28 C27 C26 2.3(8) .
C23 C22 C28 C29 177.4(5) .
C23 C22 C28 C27 -4.1(8) .
C23 C25 C26 C27 -0.9(10) .
C25 C23 C24 C19 176.5(6) .
C25 C26 C27 C28 0.3(10) .
C17 C18 C19 C20 -0.2(9) .
C17 C18 C19 C24 179.4(6) .
C18 C17 C16 C15 1.9(9) .
C18 C19 C24 C23 -179.9(6) .
C19 C20 C21 C22 -2.5(8) .
C24 C23 C25 C26 -179.6(6) .
C28 C22 C23 C25 3.5(8) .
C28 C22 C23 C24 -177.9(5) .
C29 C28 C27 C26 -179.3(5) .
C30 C5 C6 C1 -178.2(4) .
C30 C5 C4 C3 179.1(4) .
C5 C6 C1 C2 -1.1(7) .
C5 C6 C1 C66 177.6(4) .
C6 C5 C4 C3 -1.2(7) .
C6 C1 C2 C3 -0.7(7) .
C1 C2 C3 C48 -177.1(4) .
C1 C2 C3 C4 1.5(6) .
C2 C3 C4 C5 -0.6(7) .
C48 C3 C4 C5 178.0(4) .
C47 C46 C45 C44 177.3(5) .
C47 C46 C40 C41 -178.3(5) .
C47 C46 C40 C39 0.4(8) .
C46 C45 C44 C43 1.5(9) .
C45 C46 C40 C41 1.3(8) .
C45 C46 C40 C39 180.0(5) .
C45 C44 C43 C41 0.4(9) .
C44 C43 C41 C42 179.1(6) .
C44 C43 C41 C40 -1.5(9) .
C43 C41 C42 C37 179.3(5) .
C43 C41 C40 C46 0.6(8) .
C43 C41 C40 C39 -178.1(5) .
C41 C42 C37 C36 178.7(5) .
C41 C42 C37 C38 -0.9(8) .
C42 C41 C40 C46 -179.9(5) .
C42 C41 C40 C39 1.4(8) .
C42 C37 C36 C35 179.8(5) .
C42 C37 C38 C33 -178.9(5) .
C42 C37 C38 C39 0.8(8) .
C37 C38 C39 C40 0.4(7) .
C36 C35 C34 C33 1.2(9) .
C36 C37 C38 C33 1.5(7) .
C36 C37 C38 C39 -178.8(5) .
C38 C37 C36 C35 -0.6(8) .
C38 C39 C40 C46 179.8(5) .
C38 C39 C40 C41 -1.5(8) .
C40 C46 C45 C44 -2.4(8) .
C40 C41 C42 C37 -0.2(8) .
C8 C9 C10 C11 -0.1(7) .
C8 C7 C12 C11 -1.6(7) .
C16 C15 C20 C21 178.2(5) .
C16 C15 C20 C19 -0.6(7) .
C16 C17 C18 C19 -1.3(9) .
C49 C7 C12 C11 174.6(4) .
C50 C51 C52 C53 175.4(5) .
C50 C51 C56 C55 -175.1(4) .
C50 C51 C56 C57 3.8(7) .
C51 C52 C53 C54 -0.9(8) .
C52 C51 C56 C55 0.6(7) .
C52 C51 C56 C57 179.5(5) .
C52 C53 C54 C55 1.6(8) .
C53 C54 C55 C60 179.2(5) .
C53 C54 C55 C56 -1.2(7) .
C54 C55 C60 C59 179.1(5) .
C54 C55 C56 C51 0.1(7) .
C54 C55 C56 C57 -178.8(4) .
C55 C60 C59 C58 -0.5(7) .
C55 C60 C59 C61 -178.8(4) .
C60 C55 C56 C51 179.7(4) .
C60 C55 C56 C57 0.8(7) .
C60 C59 C58 C64 -177.8(4) .
C60 C59 C58 C57 1.2(7) .
C60 C59 C61 C62 178.2(4) .
C59 C58 C64 C65 178.4(4) .
C59 C58 C64 C63 0.1(7) .
C59 C58 C57 C56 -0.9(7) .
C58 C59 C61 C62 -0.1(7) .
C58 C64 C63 C62 -1.1(7) .
C58 C57 C56 C51 -179.0(4) .
C58 C57 C56 C55 -0.1(7) .
C64 C58 C57 C56 178.1(4) .
C64 C63 C62 C61 1.5(8) .
C65 C64 C63 C62 -179.3(5) .
C66 C1 C2 C3 -179.4(4) .
C63 C62 C61 C59 -0.9(7) .
C61 C59 C58 C64 0.5(7) .
C61 C59 C58 C57 179.5(4) .
C57 C58 C64 C65 -0.7(7) .
C57 C58 C64 C63 -178.9(4) .
C56 C51 C52 C53 -0.2(8) .
C56 C55 C60 C59 -0.5(7) .
C4 C5 C6 C1 2.0(7) .
C7A C6A C5A C4A 0.0 .
C6A C7A C2A O1A 178.3(9) .
C6A C7A C2A C3A 0.0 .
C6A C5A C4A C3A 0.0 .
C5A C4A C3A C2A 0.0 .
C5A C4A C3A C1A -177.0(9) .
C4A C3A C2A O1A -178.3(8) .
C4A C3A C2A C7A 0.0 .
C4A C3A C1A C3A 109.2(8) 2_686
C2A C7A C6A C5A 0.0 .
C2A C3A C1A C3A -67.8(8) 2_686
C1A C3A C2A O1A -1.3(10) .
C1A C3A C2A C7A 177.1(9) .
C3B C2B C1B C4B 0.0 .
C3B C2B C1B C7B -174.0(11) .
C2B C3B C6B C5B 0.0 .
C2B C1B C4B C5B 0.0 .
C1B C4B C5B C6B 0.0 .
C4B C5B C6B C3B 0.0 .
C6B C3B C2B C1B 0.0 .
C6B C3B C2B O1B -179.0(16) .
O1B C2B C1B C4B 179.2(13) .
O1B C2B C1B C7B 5.2(17) .
C7B C1B C4B C5B 174.0(11) .
